data_2214837
loop_
_publ_author_name
'Senge, Mathias O.'

_publ_section_title
;
 Benzyl 4-ethyl-3-methyl-5-(phthalimidomethyl)pyrrole-2-carboxylate
;
_journal_coeditor_code RK2022
_journal_issue 8
_journal_name_full 'Acta Crystallographica Section E'
_journal_page_first o3363
_journal_page_last o3363
_journal_paper_doi 10.1107/S1600536807031820
_journal_volume 63
_journal_year 2007
_chemical_formula_iupac 'C24 H22 N2 O4'
_chemical_formula_moiety 'C24 H22 N2 O4'
_chemical_formula_sum 'C24 H22 N2 O4'
_chemical_formula_weight 402.44
_chemical_name_systematic
;
Benzyl 4-ethyl-3-methyl-5-(phthalimidomethyl)pyrrole-2-carboxylate
;
_space_group_IT_number 14
_symmetry_cell_setting monoclinic
_symmetry_space_group_name_Hall '-P 2ybc'
_symmetry_space_group_name_H-M 'P 1 21/c 1'
_atom_sites_solution_hydrogens geom
_atom_sites_solution_primary direct
_atom_sites_solution_secondary difmap
_audit_creation_method SHELXL97
_cell_angle_alpha 90.00
_cell_angle_beta 98.27(2)
_cell_angle_gamma 90.00
_cell_formula_units_Z 4
_cell_length_a 19.322(6)
_cell_length_b 7.482(4)
_cell_length_c 14.104(3)
_cell_measurement_reflns_used 33
_cell_measurement_temperature 130(2)
_cell_measurement_theta_max 23
_cell_measurement_theta_min 19
_cell_volume 2017.8(13)
_computing_cell_refinement P3/PC
_computing_data_collection 'P3/PC (Siemens, 1995a)'
_computing_data_reduction 'XDISK (Siemens, 1995b)'
_computing_molecular_graphics 'XP (Siemens, 1995b)'
_computing_publication_material
;
SHELXL97 and PLATON (Spek, 2003)
;
_computing_structure_refinement 'SHELXL97 (Sheldrick, 1997)'
_computing_structure_solution 'SHELXS97 (Sheldrick, 1997)'
_diffrn_ambient_temperature 130(2)
_diffrn_measured_fraction_theta_full 0.998
_diffrn_measured_fraction_theta_max 0.998
_diffrn_measurement_device_type 'Siemens R3m/V'
_diffrn_measurement_method \w
_diffrn_radiation_monochromator graphite
_diffrn_radiation_source 'fine-focus sealed tube'
_diffrn_radiation_type MoK\a
_diffrn_radiation_wavelength 0.71073
_diffrn_reflns_av_R_equivalents 0.0373
_diffrn_reflns_av_sigmaI/netI 0.0271
_diffrn_reflns_limit_h_max 24
_diffrn_reflns_limit_h_min -25
_diffrn_reflns_limit_k_max 9
_diffrn_reflns_limit_k_min 0
_diffrn_reflns_limit_l_max 18
_diffrn_reflns_limit_l_min 0
_diffrn_reflns_number 5193
_diffrn_reflns_theta_full 27.51
_diffrn_reflns_theta_max 27.51
_diffrn_reflns_theta_min 2.13
_diffrn_standards_decay_% 0
_diffrn_standards_interval_count 198
_diffrn_standards_number 2
_exptl_absorpt_coefficient_mu 0.091
_exptl_absorpt_correction_type none
_exptl_crystal_colour colorless
_exptl_crystal_density_diffrn 1.325
_exptl_crystal_density_method 'not measured'
_exptl_crystal_description block
_exptl_crystal_F_000 848
_exptl_crystal_size_max 0.50
_exptl_crystal_size_mid 0.44
_exptl_crystal_size_min 0.40
_refine_diff_density_max 0.272
_refine_diff_density_min -0.222
_refine_ls_extinction_method none
_refine_ls_goodness_of_fit_ref 1.010
_refine_ls_hydrogen_treatment mixed
_refine_ls_matrix_type full
_refine_ls_number_parameters 277
_refine_ls_number_reflns 4631
_refine_ls_number_restraints 0
_refine_ls_restrained_S_all 1.010
_refine_ls_R_factor_all 0.0569
_refine_ls_R_factor_gt 0.0439
_refine_ls_shift/su_max 0.002
_refine_ls_shift/su_mean 0.000
_refine_ls_structure_factor_coef Fsqd
_refine_ls_weighting_details 'calc w=1/[\s^2^(Fo^2^)+(0.0622P)^2^+0.3895P] where P=(Fo^2^+2Fc^2^)/3'
_refine_ls_weighting_scheme calc
_refine_ls_wR_factor_gt 0.1087
_refine_ls_wR_factor_ref 0.1179
_reflns_number_gt 3592
_reflns_number_total 4631
_reflns_threshold_expression I>2\s(I)
_cod_data_source_file rk2022.cif
_cod_data_source_block I
_cod_depositor_comments
;
The following automatic conversions were performed:
'_symmetry_cell_setting' value 'Monoclinic' changed to 'monoclinic'
according to '/home/saulius/struct/CIF-dictionaries/cif_core.dic'
dictionary named 'cif_core.dic' version 2.4.1 from 2010-06-29.

Automatic conversion script
Id: cif_fix_enum 1527 2010-12-29 10:47:43Z saulius 

The following automatic conversions were performed:

'_symmetry_cell_setting' value 'Monoclinic' changed to 'monoclinic'
according to /home/saulius/struct/CIF-dictionaries/cif_core.dic
dictionary named 'cif_core.dic' version 2.4.1 from 2010-06-29.

Automatic conversion script
Id: cif_fix_values 1715 2011-07-08 13:25:40Z adriana 
;
_cod_original_sg_symbol_H-M 'P 21/c'
_cod_database_code 2214837
_cod_database_fobs_code 2214837

loop_
_symmetry_equiv_pos_as_xyz
'x, y, z'
'-x, y+1/2, -z+1/2'
'-x, -y, -z'
'x, -y-1/2, z-1/2'

loop_
_atom_site_type_symbol
_atom_site_label
_atom_site_fract_x
_atom_site_fract_y
_atom_site_fract_z
_atom_site_U_iso_or_equiv
_atom_site_adp_type
_atom_site_calc_flag
_atom_site_refinement_flags
_atom_site_occupancy
N N1 0.30261(6) 0.37224(17) 0.56068(8) 0.0268(3) Uani d . 1
H H1 0.3356(9) 0.439(3) 0.5864(13) 0.042(5) Uiso d . 1
C C2 0.28084(7) 0.21436(19) 0.59395(10) 0.0278(3) Uani d . 1
C C3 0.22269(7) 0.15625(19) 0.53190(10) 0.0279(3) Uani d . 1
C C4 0.20900(7) 0.28679(19) 0.45834(10) 0.0267(3) Uani d . 1
C C5 0.25936(7) 0.41963(19) 0.47815(10) 0.0261(3) Uani d . 1
N N2 0.38371(6) 0.04176(16) 0.66530(8) 0.0278(3) Uani d . 1
C C21 0.31864(7) 0.1282(2) 0.68238(10) 0.0308(3) Uani d . 1
H H21A 0.3294 0.2200 0.7329 0.037 Uiso calc R 1
H H21B 0.2877 0.0380 0.7059 0.037 Uiso calc R 1
C C22 0.44372(7) 0.1384(2) 0.65426(9) 0.0274(3) Uani d . 1
C C23 0.49587(7) 0.00499(19) 0.63188(9) 0.0261(3) Uani d . 1
C C24 0.56346(7) 0.0286(2) 0.61316(10) 0.0314(3) Uani d . 1
H H24 0.5846 0.1434 0.6157 0.038 Uiso calc R 1
C C25 0.59925(7) -0.1239(2) 0.59037(11) 0.0347(3) Uani d . 1
H H25 0.6459 -0.1129 0.5773 0.042 Uiso calc R 1
C C26 0.56792(8) -0.2915(2) 0.58645(11) 0.0336(3) Uani d . 1
H H26 0.5934 -0.3927 0.5701 0.040 Uiso calc R 1
C C27 0.49967(8) -0.3138(2) 0.60609(10) 0.0305(3) Uani d . 1
H H27 0.4782 -0.4282 0.6038 0.037 Uiso calc R 1
C C28 0.46492(7) -0.16269(19) 0.62892(9) 0.0255(3) Uani d . 1
C C29 0.39265(7) -0.14212(19) 0.65286(10) 0.0266(3) Uani d . 1
O O1 0.44822(6) 0.29938(14) 0.66130(7) 0.0349(3) Uani d . 1
O O2 0.34920(5) -0.25493(15) 0.66160(8) 0.0352(3) Uani d . 1
C C31 0.18076(8) -0.0095(2) 0.54301(11) 0.0333(3) Uani d . 1
H H31A 0.2102 -0.0952 0.5844 0.040 Uiso calc R 1
H H31B 0.1682 -0.0659 0.4794 0.040 Uiso calc R 1
C C32 0.11410(9) 0.0258(3) 0.58610(14) 0.0481(4) Uani d . 1
H H32A 0.1261 0.0807 0.6494 0.072 Uiso calc R 1
H H32B 0.0896 -0.0873 0.5924 0.072 Uiso calc R 1
H H32C 0.0838 0.1068 0.5442 0.072 Uiso calc R 1
C C41 0.15170(8) 0.2780(2) 0.37443(11) 0.0352(3) Uani d . 1
H H41A 0.1266 0.3922 0.3680 0.053 Uiso calc R 1
H H41B 0.1191 0.1820 0.3846 0.053 Uiso calc R 1
H H41C 0.1720 0.2541 0.3159 0.053 Uiso calc R 1
C C51 0.27361(7) 0.5849(2) 0.43034(10) 0.0274(3) Uani d . 1
C C52 0.22978(7) 0.7991(2) 0.31376(10) 0.0289(3) Uani d . 1
H H52A 0.2669 0.7876 0.2726 0.035 Uiso calc R 1
H H52B 0.2435 0.8941 0.3616 0.035 Uiso calc R 1
C C53 0.16146(7) 0.84587(19) 0.25394(10) 0.0265(3) Uani d . 1
C C54 0.09744(7) 0.8122(2) 0.28520(11) 0.0327(3) Uani d . 1
H H54 0.0963 0.7523 0.3443 0.039 Uiso calc R 1
C C55 0.03544(8) 0.8655(2) 0.23054(12) 0.0396(4) Uani d . 1
H H55 -0.0080 0.8423 0.2523 0.047 Uiso calc R 1
C C56 0.03679(9) 0.9526(2) 0.14419(13) 0.0433(4) Uani d . 1
H H56 -0.0056 0.9900 0.1069 0.052 Uiso calc R 1
C C57 0.09977(9) 0.9850(2) 0.11242(12) 0.0407(4) Uani d . 1
H H57 0.1006 1.0440 0.0529 0.049 Uiso calc R 1
C C58 0.16192(8) 0.9320(2) 0.16687(11) 0.0318(3) Uani d . 1
H H58 0.2051 0.9548 0.1444 0.038 Uiso calc R 1
O O3 0.32659(5) 0.67202(16) 0.44929(8) 0.0395(3) Uani d . 1
O O4 0.22085(5) 0.63129(14) 0.36163(7) 0.0312(2) Uani d . 1

loop_
_atom_site_aniso_label
_atom_site_aniso_U_11
_atom_site_aniso_U_22
_atom_site_aniso_U_33
_atom_site_aniso_U_12
_atom_site_aniso_U_13
_atom_site_aniso_U_23
N1 0.0231(6) 0.0301(6) 0.0275(6) 0.0005(5) 0.0049(5) 0.0009(5)
C2 0.0278(7) 0.0286(7) 0.0284(7) 0.0044(6) 0.0094(5) 0.0017(6)
C3 0.0277(7) 0.0272(7) 0.0299(7) 0.0033(6) 0.0078(5) -0.0012(6)
C4 0.0255(6) 0.0267(7) 0.0286(7) 0.0027(5) 0.0062(5) -0.0014(6)
C5 0.0232(6) 0.0287(7) 0.0274(7) 0.0030(5) 0.0062(5) 0.0009(6)
N2 0.0267(6) 0.0274(6) 0.0290(6) 0.0006(5) 0.0034(5) 0.0037(5)
C21 0.0318(7) 0.0352(8) 0.0265(7) 0.0049(6) 0.0081(6) 0.0032(6)
C22 0.0318(7) 0.0287(7) 0.0205(6) -0.0024(6) 0.0003(5) 0.0046(5)
C23 0.0267(7) 0.0283(7) 0.0221(6) -0.0020(5) -0.0001(5) 0.0036(5)
C24 0.0292(7) 0.0352(8) 0.0289(7) -0.0073(6) 0.0010(6) 0.0044(6)
C25 0.0240(7) 0.0480(9) 0.0320(7) -0.0011(6) 0.0039(6) 0.0046(7)
C26 0.0324(7) 0.0374(9) 0.0310(7) 0.0076(6) 0.0048(6) 0.0028(6)
C27 0.0339(7) 0.0282(7) 0.0295(7) -0.0005(6) 0.0047(6) 0.0023(6)
C28 0.0258(6) 0.0272(7) 0.0231(6) -0.0022(5) 0.0018(5) 0.0053(5)
C29 0.0274(7) 0.0287(7) 0.0236(6) -0.0009(6) 0.0029(5) 0.0034(5)
O1 0.0457(6) 0.0233(5) 0.0349(6) -0.0034(4) 0.0031(5) 0.0017(4)
O2 0.0331(5) 0.0338(6) 0.0406(6) -0.0086(5) 0.0116(5) 0.0004(5)
C31 0.0373(8) 0.0264(8) 0.0362(8) 0.0001(6) 0.0056(6) 0.0016(6)
C32 0.0444(10) 0.0386(10) 0.0652(12) -0.0061(8) 0.0209(9) 0.0044(9)
C41 0.0363(8) 0.0313(8) 0.0355(8) -0.0032(6) -0.0030(6) 0.0001(6)
C51 0.0251(6) 0.0312(8) 0.0267(7) 0.0016(6) 0.0069(5) -0.0002(6)
C52 0.0281(7) 0.0280(7) 0.0314(7) -0.0037(6) 0.0072(6) 0.0039(6)
C53 0.0294(7) 0.0219(7) 0.0292(7) -0.0010(5) 0.0074(5) -0.0012(5)
C54 0.0312(7) 0.0357(8) 0.0324(7) 0.0006(6) 0.0089(6) 0.0035(6)
C55 0.0278(7) 0.0466(10) 0.0450(9) 0.0006(7) 0.0077(6) -0.0003(8)
C56 0.0367(8) 0.0424(10) 0.0479(9) 0.0064(7) -0.0035(7) 0.0073(8)
C57 0.0473(9) 0.0357(9) 0.0378(8) -0.0018(7) 0.0020(7) 0.0125(7)
C58 0.0347(7) 0.0286(8) 0.0331(7) -0.0038(6) 0.0088(6) 0.0035(6)
O3 0.0293(5) 0.0459(7) 0.0421(6) -0.0093(5) 0.0011(5) 0.0114(5)
O4 0.0287(5) 0.0280(5) 0.0355(5) -0.0026(4) -0.0002(4) 0.0060(4)

loop_
_atom_type_symbol
_atom_type_description
_atom_type_scat_dispersion_real
_atom_type_scat_dispersion_imag
_atom_type_scat_source
C C 0.0033 0.0016 'International Tables Vol C Tables 4.2.6.8 and 6.1.1.4'
H H 0.0000 0.0000 'International Tables Vol C Tables 4.2.6.8 and 6.1.1.4'
N N 0.0061 0.0033 'International Tables Vol C Tables 4.2.6.8 and 6.1.1.4'
O O 0.0106 0.0060 'International Tables Vol C Tables 4.2.6.8 and 6.1.1.4'

loop_
_geom_angle_atom_site_label_1
_geom_angle_atom_site_label_2
_geom_angle_atom_site_label_3
_geom_angle
C2 N1 C5 109.57(12)
C2 N1 H1 127.9(12)
C5 N1 H1 122.4(13)
N1 C2 C3 108.45(12)
N1 C2 C21 121.55(13)
C3 C2 C21 129.98(14)
C2 C3 C4 107.04(13)
C2 C3 C31 126.27(13)
C4 C3 C31 126.64(13)
C5 C4 C3 107.04(13)
C5 C4 C41 127.23(13)
C3 C4 C41 125.72(13)
N1 C5 C4 107.91(13)
N1 C5 C51 118.59(12)
C4 C5 C51 133.50(13)
C22 N2 C29 112.07(12)
C22 N2 C21 122.48(13)
C29 N2 C21 125.36(12)
N2 C21 C2 112.37(11)
N2 C21 H21A 109.1
C2 C21 H21A 109.1
N2 C21 H21B 109.1
C2 C21 H21B 109.1
H21A C21 H21B 107.9
O1 C22 N2 123.91(14)
O1 C22 C23 130.06(14)
N2 C22 C23 106.02(12)
C24 C23 C28 121.69(14)
C24 C23 C22 130.13(14)
C28 C23 C22 108.15(12)
C23 C24 C25 116.95(14)
C23 C24 H24 121.5
C25 C24 H24 121.5
C26 C25 C24 121.29(14)
C26 C25 H25 119.4
C24 C25 H25 119.4
C25 C26 C27 121.21(15)
C25 C26 H26 119.4
C27 C26 H26 119.4
C28 C27 C26 117.06(14)
C28 C27 H27 121.5
C26 C27 H27 121.5
C27 C28 C23 121.79(13)
C27 C28 C29 129.94(13)
C23 C28 C29 108.27(12)
O2 C29 N2 124.94(13)
O2 C29 C28 129.62(14)
N2 C29 C28 105.44(11)
C3 C31 C32 113.44(13)
C3 C31 H31A 108.9
C32 C31 H31A 108.9
C3 C31 H31B 108.9
C32 C31 H31B 108.9
H31A C31 H31B 107.7
C31 C32 H32A 109.5
C31 C32 H32B 109.5
H32A C32 H32B 109.5
C31 C32 H32C 109.5
H32A C32 H32C 109.5
H32B C32 H32C 109.5
C4 C41 H41A 109.5
C4 C41 H41B 109.5
H41A C41 H41B 109.5
C4 C41 H41C 109.5
H41A C41 H41C 109.5
H41B C41 H41C 109.5
O3 C51 O4 123.25(13)
O3 C51 C5 124.48(13)
O4 C51 C5 112.26(12)
O4 C52 C53 108.05(11)
O4 C52 H52A 110.1
C53 C52 H52A 110.1
O4 C52 H52B 110.1
C53 C52 H52B 110.1
H52A C52 H52B 108.4
C58 C53 C54 118.85(13)
C58 C53 C52 119.22(13)
C54 C53 C52 121.87(13)
C55 C54 C53 120.45(14)
C55 C54 H54 119.8
C53 C54 H54 119.8
C56 C55 C54 120.01(15)
C56 C55 H55 120.0
C54 C55 H55 120.0
C57 C56 C55 119.88(15)
C57 C56 H56 120.1
C55 C56 H56 120.1
C56 C57 C58 120.30(15)
C56 C57 H57 119.9
C58 C57 H57 119.9
C57 C58 C53 120.50(14)
C57 C58 H58 119.8
C53 C58 H58 119.8
C51 O4 C52 115.49(11)

loop_
_geom_bond_atom_site_label_1
_geom_bond_atom_site_label_2
_geom_bond_distance
N1 C2 1.3599(19)
N1 C5 1.3781(18)
N1 H1 0.851(18)
C2 C3 1.391(2)
C2 C21 1.498(2)
C3 C4 1.422(2)
C3 C31 1.502(2)
C4 C5 1.391(2)
C4 C41 1.501(2)
C5 C51 1.453(2)
N2 C22 1.3942(18)
N2 C29 1.401(2)
N2 C21 1.4643(18)
C21 H21A 0.9900
C21 H21B 0.9900
C22 O1 1.2106(19)
C22 C23 1.484(2)
C23 C24 1.380(2)
C23 C28 1.388(2)
C24 C25 1.395(2)
C24 H24 0.9500
C25 C26 1.390(2)
C25 H25 0.9500
C26 C27 1.396(2)
C26 H26 0.9500
C27 C28 1.376(2)
C27 H27 0.9500
C28 C29 1.4910(19)
C29 O2 1.2093(17)
C31 C32 1.524(2)
C31 H31A 0.9900
C31 H31B 0.9900
C32 H32A 0.9800
C32 H32B 0.9800
C32 H32C 0.9800
C41 H41A 0.9800
C41 H41B 0.9800
C41 H41C 0.9800
C51 O3 1.2107(17)
C51 O4 1.3471(17)
C52 O4 1.4475(18)
C52 C53 1.502(2)
C52 H52A 0.9900
C52 H52B 0.9900
C53 C58 1.388(2)
C53 C54 1.395(2)
C54 C55 1.387(2)
C54 H54 0.9500
C55 C56 1.385(2)
C55 H55 0.9500
C56 C57 1.377(2)
C56 H56 0.9500
C57 C58 1.387(2)
C57 H57 0.9500
C58 H58 0.9500

loop_
_geom_hbond_atom_site_label_D
_geom_hbond_atom_site_label_H
_geom_hbond_atom_site_label_A
_geom_hbond_site_symmetry_A
_geom_hbond_distance_DH
_geom_hbond_distance_HA
_geom_hbond_distance_DA
_geom_hbond_angle_DHA
_geom_hbond_publ_flag
N1 H1 O1 . 0.851(18) 2.506(17) 3.0130(18) 119.1(15) y
N1 H1 O2 1_565 0.851(18) 2.520(19) 3.201(2) 137.8(15) y
C24 H24 O3 3_666 0.95 2.48 3.293(2) 143.9 y
C27 H27 O1 1_545 0.95 2.30 3.193(2) 156.7 y
C41 H41A O4 . 0.98 2.56 2.979(2) 105.5 y
C52 H52A O2 4_565 0.99 2.40 3.3857(19) 175.1 y

loop_
_geom_torsion_atom_site_label_1
_geom_torsion_atom_site_label_2
_geom_torsion_atom_site_label_3
_geom_torsion_atom_site_label_4
_geom_torsion
C5 N1 C2 C3 0.47(15)
C5 N1 C2 C21 179.14(12)
N1 C2 C3 C4 -0.34(15)
C21 C2 C3 C4 -178.86(13)
N1 C2 C3 C31 -178.12(13)
C21 C2 C3 C31 3.4(2)
C2 C3 C4 C5 0.08(15)
C31 C3 C4 C5 177.86(13)
C2 C3 C4 C41 178.76(13)
C31 C3 C4 C41 -3.5(2)
C2 N1 C5 C4 -0.42(15)
C2 N1 C5 C51 -179.78(12)
C3 C4 C5 N1 0.20(15)
C41 C4 C5 N1 -178.45(13)
C3 C4 C5 C51 179.43(14)
C41 C4 C5 C51 0.8(3)
C22 N2 C21 C2 74.63(17)
C29 N2 C21 C2 -101.66(16)
N1 C2 C21 N2 -76.22(17)
C3 C2 C21 N2 102.13(17)
C29 N2 C22 O1 179.62(13)
C21 N2 C22 O1 2.9(2)
C29 N2 C22 C23 0.50(15)
C21 N2 C22 C23 -176.23(11)
O1 C22 C23 C24 0.0(2)
N2 C22 C23 C24 179.09(13)
O1 C22 C23 C28 -178.05(14)
N2 C22 C23 C28 0.99(14)
C28 C23 C24 C25 0.5(2)
C22 C23 C24 C25 -177.42(13)
C23 C24 C25 C26 0.2(2)
C24 C25 C26 C27 -0.6(2)
C25 C26 C27 C28 0.3(2)
C26 C27 C28 C23 0.4(2)
C26 C27 C28 C29 179.78(13)
C24 C23 C28 C27 -0.8(2)
C22 C23 C28 C27 177.52(12)
C24 C23 C28 C29 179.70(12)
C22 C23 C28 C29 -2.01(14)
C22 N2 C29 O2 177.65(13)
C21 N2 C29 O2 -5.7(2)
C22 N2 C29 C28 -1.69(15)
C21 N2 C29 C28 174.93(11)
C27 C28 C29 O2 3.5(2)
C23 C28 C29 O2 -177.01(14)
C27 C28 C29 N2 -177.20(14)
C23 C28 C29 N2 2.28(15)
C2 C3 C31 C32 98.71(18)
C4 C3 C31 C32 -78.65(19)
N1 C5 C51 O3 11.4(2)
C4 C5 C51 O3 -167.77(15)
N1 C5 C51 O4 -168.68(12)
C4 C5 C51 O4 12.2(2)
O4 C52 C53 C58 -145.08(13)
O4 C52 C53 C54 37.72(18)
C58 C53 C54 C55 -0.6(2)
C52 C53 C54 C55 176.57(15)
C53 C54 C55 C56 0.1(3)
C54 C55 C56 C57 0.5(3)
C55 C56 C57 C58 -0.5(3)
C56 C57 C58 C53 -0.1(3)
C54 C53 C58 C57 0.6(2)
C52 C53 C58 C57 -176.68(14)
O3 C51 O4 C52 -2.8(2)
C5 C51 O4 C52 177.22(11)
C53 C52 O4 C51 -169.44(11)

loop_
_cod_related_entry_id
_cod_related_entry_database
_cod_related_entry_code
1 ChemSpider 4418671
